data_7719698
loop_
_publ_author_name
'Kryuchenkova, Alina A.'
'Ilichev, Vasily A.'
'Rumyantsev, Roman V.'
'Zhao, Yanxia'
'Dodonov, Vladimir A.'

_publ_section_title
;
 Strongly emitting Ge(II) imide complexes.
;
_journal_issue 44
_journal_name_full 'Dalton transactions (Cambridge, England : 2003)'
_journal_page_first 16605
_journal_page_last 16610
_journal_paper_doi 10.1039/d5dt02112j
_journal_volume 54
_journal_year 2025
_chemical_formula_sum 'C80 H68 Cl2 Ge2 N2'
_chemical_formula_weight 1273.44
_space_group_crystal_system monoclinic
_space_group_IT_number 14
_space_group_name_Hall '-P 2ybc'
_space_group_name_H-M_alt 'P 1 21/c 1'
_atom_sites_solution_hydrogens geom
_atom_sites_solution_primary dual
_atom_sites_solution_secondary difmap
_audit_creation_method SHELXL-2019/3
_audit_update_record
;
2025-08-20 deposited with the CCDC.	2025-10-23 downloaded from the CCDC.
;
_cell_angle_alpha 90
_cell_angle_beta 110.608(3)
_cell_angle_gamma 90
_cell_formula_units_Z 4
_cell_length_a 22.8553(7)
_cell_length_b 12.1881(2)
_cell_length_c 24.0188(6)
_cell_measurement_reflns_used 14308
_cell_measurement_temperature 100(2)
_cell_measurement_theta_max 25.9590
_cell_measurement_theta_min 1.9590
_cell_volume 6262.6(3)
_computing_cell_refinement 'CrysAlisPro 1.171.43.105a (Rigaku OD, 2024)'
_computing_data_collection 'CrysAlisPro 1.171.43.105a (Rigaku OD, 2024)'
_computing_data_reduction 'CrysAlisPro 1.171.43.105a (Rigaku OD, 2024)'
_computing_molecular_graphics Mercury
_computing_publication_material Mercury
_computing_structure_refinement SHELXL-2019/3
_computing_structure_solution SHELXT-2014/5
_diffrn_ambient_temperature 100(2)
_diffrn_detector_area_resol_mean 16.0704
_diffrn_measured_fraction_theta_full 1.000
_diffrn_measured_fraction_theta_max 1.000
_diffrn_measurement_device_type 'Xcalibur, Eos'
_diffrn_measurement_method '\w scans'
_diffrn_radiation_type MoK\a
_diffrn_radiation_wavelength 0.71073
_diffrn_reflns_av_R_equivalents 0.0741
_diffrn_reflns_av_unetI/netI 0.0569
_diffrn_reflns_Laue_measured_fraction_full 1.000
_diffrn_reflns_Laue_measured_fraction_max 1.000
_diffrn_reflns_limit_h_max 28
_diffrn_reflns_limit_h_min -28
_diffrn_reflns_limit_k_max 15
_diffrn_reflns_limit_k_min -15
_diffrn_reflns_limit_l_max 29
_diffrn_reflns_limit_l_min -29
_diffrn_reflns_number 84885
_diffrn_reflns_point_group_measured_fraction_full 1.000
_diffrn_reflns_point_group_measured_fraction_max 1.000
_diffrn_reflns_theta_full 25.242
_diffrn_reflns_theta_max 26.022
_diffrn_reflns_theta_min 1.923
_diffrn_source 'fine-focus sealed X-ray tube'
_exptl_absorpt_coefficient_mu 1.093
_exptl_absorpt_correction_T_max 0.887
_exptl_absorpt_correction_T_min 0.832
_exptl_absorpt_correction_type analytical
_exptl_absorpt_process_details
;
CrysAlisPro 1.171.43.105a (Rigaku Oxford Diffraction, 2024)
Analytical numeric absorption correction using a multifaceted crystal
model based on expressions derived by R.C. Clark & J.S. Reid.
(Clark, R. C. & Reid, J. S. (1995). Acta Cryst. A51, 887-897)
Empirical absorption correction using spherical harmonics,
implemented in SCALE3 ABSPACK scaling algorithm.
;
_exptl_crystal_colour orange
_exptl_crystal_density_diffrn 1.351
_exptl_crystal_description prism
_exptl_crystal_F_000 2640
_exptl_crystal_size_max 0.220
_exptl_crystal_size_mid 0.150
_exptl_crystal_size_min 0.130
_refine_diff_density_max 0.713
_refine_diff_density_min -0.590
_refine_diff_density_rms 0.073
_refine_ls_extinction_method none
_refine_ls_goodness_of_fit_ref 1.027
_refine_ls_hydrogen_treatment constr
_refine_ls_matrix_type full
_refine_ls_number_parameters 799
_refine_ls_number_reflns 12314
_refine_ls_number_restraints 280
_refine_ls_restrained_S_all 1.019
_refine_ls_R_factor_all 0.0768
_refine_ls_R_factor_gt 0.0427
_refine_ls_shift/su_max 0.001
_refine_ls_shift/su_mean 0.000
_refine_ls_structure_factor_coef Fsqd
_refine_ls_weighting_details 'w=1/[\s^2^(Fo^2^)+(0.0301P)^2^+6.7273P] where P=(Fo^2^+2Fc^2^)/3'
_refine_ls_weighting_scheme calc
_refine_ls_wR_factor_gt 0.0810
_refine_ls_wR_factor_ref 0.0922
_reflns_Friedel_coverage 0.000
_reflns_number_gt 8849
_reflns_number_total 12314
_reflns_threshold_expression 'I > 2\s(I)'
_cod_data_source_file d5dt02112j2.cif
_cod_data_source_block genarcl
_cod_depositor_comments 'Adding full bibliography for 7719697--7719698.cif.'
_cod_original_cell_volume 6262.7(3)
_cod_original_sg_symbol_H-M 'P 21/c'
_cod_database_code 7719698
_shelx_shelxl_version_number 2019/3
_shelx_space_group_comment
;
The symmetry employed for this shelxl refinement is uniquely defined
by the following loop, which should always be used as a source of
symmetry information in preference to the above space-group names.
They are only intended as comments.
;
_shelx_estimated_absorpt_t_min 0.795
_shelx_estimated_absorpt_t_max 0.871
_oxdiff_exptl_absorpt_empirical_full_min 0.915
_oxdiff_exptl_absorpt_empirical_full_max 1.255
_oxdiff_exptl_absorpt_empirical_details
;
Empirical correction (ABSPACK) includes:
- Absorption correction using spherical harmonics
- Frame scaling
;

loop_
_space_group_symop_operation_xyz
'x, y, z'
'-x, y+1/2, -z+1/2'
'-x, -y, -z'
'x, -y-1/2, z-1/2'

loop_
_atom_site_label
_atom_site_type_symbol
_atom_site_fract_x
_atom_site_fract_y
_atom_site_fract_z
_atom_site_U_iso_or_equiv
_atom_site_adp_type
_atom_site_occupancy
_atom_site_site_symmetry_order
_atom_site_calc_flag
_atom_site_refinement_flags_posn
_atom_site_refinement_flags_adp
_atom_site_refinement_flags_occupancy
_atom_site_disorder_assembly
_atom_site_disorder_group
Ge1 Ge 0.80165(2) 0.37471(2) 0.34490(2) 0.01714(8) Uani 1 1 d . . . . .
Ge2 Ge 0.70156(2) 0.45037(2) 0.38050(2) 0.02080(9) Uani 1 1 d . . . . .
N1 N 0.78390(11) 0.49051(18) 0.38884(10) 0.0159(5) Uani 1 1 d . . . . .
N2 N 0.71981(11) 0.33423(18) 0.33771(10) 0.0163(5) Uani 1 1 d . . . . .
Cl1 Cl 0.93013(4) 0.89777(5) 0.47277(3) 0.02249(17) Uani 1 1 d . . . . .
Cl2 Cl 0.56301(4) -0.05828(6) 0.24549(3) 0.02429(17) Uani 1 1 d . . . . .
C1 C 0.81757(13) 0.5879(2) 0.40921(12) 0.0144(6) Uani 1 1 d . . . . .
C2 C 0.80911(13) 0.6791(2) 0.37062(12) 0.0163(6) Uani 1 1 d . . . . .
C3 C 0.84423(13) 0.7736(2) 0.38993(12) 0.0171(6) Uani 1 1 d . . . . .
H3A H 0.839108 0.834357 0.363890 0.020 Uiso 1 1 calc R U . . .
C4 C 0.88683(14) 0.7784(2) 0.44752(12) 0.0161(6) Uani 1 1 d . . . . .
C5 C 0.89478(14) 0.6914(2) 0.48629(12) 0.0163(6) Uani 1 1 d . . . . .
H5A H 0.924063 0.696978 0.525697 0.020 Uiso 1 1 calc R U . . .
C6 C 0.86032(13) 0.5958(2) 0.46816(12) 0.0151(6) Uani 1 1 d . . . . .
C7 C 0.75667(13) 0.6734(2) 0.30990(12) 0.0165(6) Uani 1 1 d . . . . .
H7A H 0.759855 0.599569 0.293047 0.020 Uiso 1 1 calc R U . . .
C8 C 0.69332(14) 0.6769(2) 0.31779(13) 0.0204(7) Uani 1 1 d . . . . .
C9 C 0.68529(15) 0.7271(2) 0.36661(13) 0.0231(7) Uani 1 1 d . . . . .
H9A H 0.719780 0.761961 0.395691 0.028 Uiso 1 1 calc R U . . .
C10 C 0.62725(16) 0.7267(3) 0.37324(15) 0.0301(8) Uani 1 1 d . . . . .
H10A H 0.622482 0.760919 0.406925 0.036 Uiso 1 1 calc R U . . .
C11 C 0.57663(17) 0.6771(3) 0.33135(17) 0.0396(9) Uani 1 1 d . . . . .
H11A H 0.537191 0.676191 0.336316 0.048 Uiso 1 1 calc R U . . .
C12 C 0.58364(17) 0.6287(3) 0.28199(18) 0.0436(10) Uani 1 1 d . . . . .
H12A H 0.548708 0.595726 0.252494 0.052 Uiso 1 1 calc R U . . .
C13 C 0.64147(16) 0.6282(3) 0.27550(16) 0.0335(8) Uani 1 1 d . . . . .
H13A H 0.645880 0.594039 0.241633 0.040 Uiso 1 1 calc R U . . .
C14 C 0.76272(14) 0.7570(2) 0.26552(12) 0.0168(6) Uani 1 1 d . . . . .
C15 C 0.80258(15) 0.7365(3) 0.23443(14) 0.0277(8) Uani 1 1 d . . . . .
H15A H 0.826144 0.670446 0.241757 0.033 Uiso 1 1 calc R U . . .
C16 C 0.80869(16) 0.8100(3) 0.19311(14) 0.0316(8) Uani 1 1 d . . . . .
H16A H 0.835874 0.793611 0.172065 0.038 Uiso 1 1 calc R U . . .
C17 C 0.77572(17) 0.9068(3) 0.18218(14) 0.0317(8) Uani 1 1 d . . . . .
H17A H 0.780564 0.958100 0.154324 0.038 Uiso 1 1 calc R U . . .
C18 C 0.73565(17) 0.9284(3) 0.21214(14) 0.0331(8) Uani 1 1 d . . . . .
H18A H 0.712187 0.994620 0.204431 0.040 Uiso 1 1 calc R U . . .
C19 C 0.72912(15) 0.8545(2) 0.25352(13) 0.0259(7) Uani 1 1 d . . . . .
H19A H 0.701318 0.870874 0.273915 0.031 Uiso 1 1 calc R U . . .
C20 C 0.86640(13) 0.4996(2) 0.51061(12) 0.0162(6) Uani 1 1 d . . . . .
H20A H 0.871667 0.432458 0.488908 0.019 Uiso 1 1 calc R U . . .
C21 C 0.80726(13) 0.4812(2) 0.52546(12) 0.0164(6) Uani 1 1 d . . . . .
C22 C 0.75938(15) 0.5568(2) 0.51237(13) 0.0221(7) Uani 1 1 d . . . . .
H22A H 0.764011 0.625982 0.496201 0.027 Uiso 1 1 calc R U . . .
C23 C 0.70440(15) 0.5331(3) 0.52250(13) 0.0260(7) Uani 1 1 d . . . . .
H23A H 0.671905 0.586149 0.513176 0.031 Uiso 1 1 calc R U . . .
C24 C 0.69677(15) 0.4331(3) 0.54599(13) 0.0262(7) Uani 1 1 d . . . . .
H24A H 0.658753 0.416213 0.551814 0.031 Uiso 1 1 calc R U . . .
C25 C 0.74503(15) 0.3579(2) 0.56095(13) 0.0232(7) Uani 1 1 d . . . . .
H25A H 0.740491 0.289460 0.577875 0.028 Uiso 1 1 calc R U . . .
C26 C 0.80014(14) 0.3818(2) 0.55141(12) 0.0194(6) Uani 1 1 d . . . . .
H26A H 0.833353 0.330073 0.562629 0.023 Uiso 1 1 calc R U . . .
C27 C 0.92524(14) 0.5084(2) 0.56570(12) 0.0169(6) Uani 1 1 d . . . . .
C28 C 0.98062(14) 0.4611(2) 0.56587(13) 0.0201(7) Uani 1 1 d . . . . .
H28A H 0.980776 0.418668 0.532747 0.024 Uiso 1 1 calc R U . . .
C29 C 1.03572(15) 0.4752(3) 0.61400(14) 0.0270(7) Uani 1 1 d . . . . .
H29A H 1.073148 0.441231 0.614063 0.032 Uiso 1 1 calc R U . . .
C30 C 1.03618(15) 0.5388(3) 0.66190(13) 0.0269(7) Uani 1 1 d . . . . .
H30A H 1.074117 0.550174 0.694351 0.032 Uiso 1 1 calc R U . . .
C31 C 0.98141(16) 0.5858(3) 0.66242(13) 0.0263(7) Uani 1 1 d . . . . .
H31A H 0.981556 0.629091 0.695349 0.032 Uiso 1 1 calc R U . . .
C32 C 0.92619(15) 0.5696(2) 0.61485(12) 0.0208(7) Uani 1 1 d . . . . .
H32A H 0.888479 0.600775 0.615868 0.025 Uiso 1 1 calc R U . . .
C33 C 0.68427(13) 0.2399(2) 0.31547(12) 0.0146(6) Uani 1 1 d . . . . .
C34 C 0.68766(13) 0.1487(2) 0.35264(12) 0.0156(6) Uani 1 1 d . . . . .
C35 C 0.65024(14) 0.0579(2) 0.33083(12) 0.0174(6) Uani 1 1 d . . . . .
H35A H 0.651976 -0.003121 0.355985 0.021 Uiso 1 1 calc R U . . .
C36 C 0.61021(13) 0.0565(2) 0.27201(12) 0.0176(6) Uani 1 1 d . . . . .
C37 C 0.60815(14) 0.1422(2) 0.23395(12) 0.0178(6) Uani 1 1 d . . . . .
H37A H 0.581517 0.138270 0.193442 0.021 Uiso 1 1 calc R U . . .
C38 C 0.64524(13) 0.2344(2) 0.25508(12) 0.0166(6) Uani 1 1 d . . . . .
C39 C 0.73783(13) 0.1500(2) 0.41469(12) 0.0162(6) Uani 1 1 d . . . . .
H39A H 0.734401 0.222217 0.433077 0.019 Uiso 1 1 calc R U . . .
C40 C 0.80237(13) 0.1469(2) 0.40875(12) 0.0151(6) Uani 1 1 d . . . . .
C41 C 0.85287(14) 0.1989(2) 0.45094(13) 0.0204(7) Uani 1 1 d . . . . .
H41A H 0.846911 0.235145 0.483564 0.025 Uiso 1 1 calc R U . . .
C42 C 0.91170(15) 0.1991(2) 0.44636(13) 0.0225(7) Uani 1 1 d . . . . .
H42A H 0.945576 0.234918 0.475678 0.027 Uiso 1 1 calc R U . . .
C43 C 0.92093(14) 0.1467(2) 0.39885(13) 0.0226(7) Uani 1 1 d . . . . .
H43A H 0.960991 0.146807 0.395203 0.027 Uiso 1 1 calc R U . . .
C44 C 0.87100(15) 0.0943(2) 0.35677(13) 0.0217(7) Uani 1 1 d . . . . .
H44A H 0.877044 0.057940 0.324212 0.026 Uiso 1 1 calc R U . . .
C45 C 0.81269(14) 0.0942(2) 0.36162(12) 0.0193(7) Uani 1 1 d . . . . .
H45A H 0.779052 0.057699 0.332370 0.023 Uiso 1 1 calc R U . . .
C46 C 0.72941(15) 0.0610(2) 0.45600(12) 0.0211(7) Uani 1 1 d . . . . .
C47 C 0.76454(16) -0.0348(2) 0.46778(13) 0.0268(7) Uani 1 1 d . . . . .
H47A H 0.795214 -0.046123 0.450046 0.032 Uiso 1 1 calc R U . . .
C48 C 0.75519(19) -0.1140(3) 0.50525(14) 0.0371(9) Uani 1 1 d . . . . .
H48A H 0.779764 -0.178910 0.513168 0.045 Uiso 1 1 calc R U . . .
C49 C 0.7111(2) -0.0997(3) 0.53083(15) 0.0435(10) Uani 1 1 d . . . . .
H49A H 0.704551 -0.155084 0.555861 0.052 Uiso 1 1 calc R U . . .
C50 C 0.67591(18) -0.0044(3) 0.52028(14) 0.0409(10) Uani 1 1 d . . . . .
H50A H 0.645561 0.006269 0.538475 0.049 Uiso 1 1 calc R U . . .
C51 C 0.68515(16) 0.0760(3) 0.48283(13) 0.0293(8) Uani 1 1 d . . . . .
H51A H 0.661033 0.141411 0.475636 0.035 Uiso 1 1 calc R U . . .
C52 C 0.64827(14) 0.3289(2) 0.21421(12) 0.0181(6) Uani 1 1 d D . . . .
H52A H 0.645613 0.397798 0.235811 0.022 Uiso 0.520(2) 1 calc R U P A 1
H52B H 0.645150 0.398053 0.235406 0.022 Uiso 0.303(3) 1 calc R U P A 2
H52C H 0.645094 0.398083 0.235357 0.022 Uiso 0.178(3) 1 calc R U P A 3
C53 C 0.71155(14) 0.3330(2) 0.20575(12) 0.0201(7) Uani 1 1 d . . . . .
C54 C 0.73077(16) 0.4307(3) 0.18703(14) 0.0309(8) Uani 1 1 d . . . . .
H54A H 0.704957 0.493989 0.180316 0.037 Uiso 1 1 calc R U . . .
C55 C 0.78779(18) 0.4352(3) 0.17820(15) 0.0399(9) Uani 1 1 d . . . . .
H55A H 0.800297 0.501673 0.164950 0.048 Uiso 1 1 calc R U . . .
C56 C 0.82622(17) 0.3449(3) 0.18839(14) 0.0386(9) Uani 1 1 d . . . . .
H56A H 0.865231 0.349086 0.182677 0.046 Uiso 1 1 calc R U . . .
C57 C 0.80769(16) 0.2489(3) 0.20686(14) 0.0336(8) Uani 1 1 d . . . . .
H57A H 0.833975 0.186215 0.213860 0.040 Uiso 1 1 calc R U . . .
C58 C 0.75076(15) 0.2426(3) 0.21542(13) 0.0241(7) Uani 1 1 d . . . . .
H58A H 0.738493 0.175411 0.228086 0.029 Uiso 1 1 calc R U . . .
C59 C 0.5941(3) 0.3342(8) 0.1544(2) 0.0190(8) Uani 0.520(2) 1 d DG . P A 1
C60 C 0.6000(3) 0.3037(6) 0.1009(3) 0.0192(16) Uani 0.520(2) 1 d G . P A 1
H60A H 0.638864 0.277014 0.100353 0.023 Uiso 0.520(2) 1 calc R U P A 1
C61 C 0.5491(4) 0.3124(6) 0.04816(19) 0.0294(19) Uani 0.520(2) 1 d G . P A 1
H61A H 0.553149 0.291521 0.011573 0.035 Uiso 0.520(2) 1 calc R U P A 1
C62 C 0.4923(3) 0.3515(8) 0.0490(2) 0.0327(12) Uani 0.520(2) 1 d G . P A 1
H62A H 0.457480 0.357356 0.012917 0.039 Uiso 0.520(2) 1 calc R U P A 1
C63 C 0.4864(3) 0.3820(9) 0.1025(3) 0.0256(16) Uani 0.520(2) 1 d G . P A 1
H63A H 0.447525 0.408686 0.103040 0.031 Uiso 0.520(2) 1 calc R U P A 1
C64 C 0.5373(4) 0.3733(9) 0.1552(2) 0.0206(15) Uani 0.520(2) 1 d G . P A 1
H64A H 0.533240 0.394180 0.191820 0.025 Uiso 0.520(2) 1 calc R U P A 1
C59' C 0.5916(6) 0.3281(17) 0.1562(4) 0.0190(8) Uani 0.303(3) 1 d DG . P A 2
C60' C 0.5987(5) 0.2673(14) 0.1100(6) 0.0192(16) Uani 0.303(3) 1 d G . P A 2
H60B H 0.635718 0.225800 0.116466 0.023 Uiso 0.303(3) 1 calc R U P A 2
C61' C 0.5517(7) 0.2673(11) 0.0543(5) 0.0294(19) Uani 0.303(3) 1 d G . P A 2
H61B H 0.556546 0.225770 0.022729 0.035 Uiso 0.303(3) 1 calc R U P A 2
C62' C 0.4976(6) 0.3280(14) 0.0448(4) 0.0327(12) Uani 0.303(3) 1 d G . P A 2
H62B H 0.465412 0.328002 0.006746 0.039 Uiso 0.303(3) 1 calc R U P A 2
C63' C 0.4904(6) 0.3888(16) 0.0910(5) 0.0256(16) Uani 0.303(3) 1 d G . P A 2
H63B H 0.453449 0.430264 0.084501 0.031 Uiso 0.303(3) 1 calc R U P A 2
C64' C 0.5375(7) 0.3888(18) 0.1467(4) 0.0206(15) Uani 0.303(3) 1 d G . P A 2
H64B H 0.532621 0.430296 0.178239 0.025 Uiso 0.303(3) 1 calc R U P A 2
C59" C 0.5956(11) 0.333(3) 0.1534(7) 0.0190(8) Uani 0.178(3) 1 d DG . P A 3
C60" C 0.5942(10) 0.276(2) 0.1030(11) 0.0192(16) Uani 0.178(3) 1 d G . P A 3
H60C H 0.628628 0.231167 0.104115 0.023 Uiso 0.178(3) 1 calc R U P A 3
C61" C 0.5424(13) 0.284(2) 0.0509(8) 0.0294(19) Uani 0.178(3) 1 d G . P A 3
H61C H 0.541477 0.244512 0.016445 0.035 Uiso 0.178(3) 1 calc R U P A 3
C62" C 0.4920(11) 0.349(2) 0.0492(9) 0.0327(12) Uani 0.178(3) 1 d G . P A 3
H62C H 0.456635 0.354669 0.013653 0.039 Uiso 0.178(3) 1 calc R U P A 3
C63" C 0.4934(11) 0.407(2) 0.0997(12) 0.0256(16) Uani 0.178(3) 1 d G . P A 3
H63C H 0.458945 0.451482 0.098531 0.031 Uiso 0.178(3) 1 calc R U P A 3
C64" C 0.5452(13) 0.399(2) 0.1517(8) 0.0206(15) Uani 0.178(3) 1 d G . P A 3
H64C H 0.546095 0.438138 0.186202 0.025 Uiso 0.178(3) 1 calc R U P A 3
C1S C 0.99535(16) 0.4947(3) 0.80863(14) 0.0267(7) Uani 1 1 d . . . . .
C6S C 0.96061(17) 0.5910(3) 0.80069(15) 0.0327(8) Uani 1 1 d . . . . .
H6SA H 0.922105 0.596263 0.768267 0.039 Uiso 1 1 calc R U . . .
C5S C 0.98090(18) 0.6795(3) 0.83899(16) 0.0348(9) Uani 1 1 d . . . . .
H5SA H 0.956519 0.744468 0.832942 0.042 Uiso 1 1 calc R U . . .
C4S C 1.03685(18) 0.6719(3) 0.88597(15) 0.0357(9) Uani 1 1 d . . . . .
H4SA H 1.051649 0.732420 0.912110 0.043 Uiso 1 1 calc R U . . .
C3S C 1.07136(17) 0.5762(3) 0.89492(15) 0.0330(8) Uani 1 1 d . . . . .
H3SA H 1.109329 0.570887 0.927968 0.040 Uiso 1 1 calc R U . . .
C2S C 1.05149(15) 0.4877(3) 0.85645(14) 0.0263(7) Uani 1 1 d . . . . .
C7S C 0.97178(18) 0.3999(3) 0.76630(15) 0.0360(9) Uani 1 1 d . . . . .
H7SA H 1.003935 0.378288 0.750155 0.054 Uiso 1 1 calc R U . . .
H7SB H 0.933851 0.422083 0.733677 0.054 Uiso 1 1 calc R U . . .
H7SC H 0.962252 0.337759 0.787556 0.054 Uiso 1 1 calc R U . . .
C8S C 1.09019(17) 0.3851(3) 0.86725(17) 0.0403(9) Uani 1 1 d . . . . .
H8SA H 1.100886 0.368554 0.832064 0.061 Uiso 1 1 calc R U . . .
H8SB H 1.066348 0.323948 0.875092 0.061 Uiso 1 1 calc R U . . .
H8SC H 1.128609 0.395859 0.901661 0.061 Uiso 1 1 calc R U . . .
C9S C 0.44457(16) 0.2667(4) 0.3955(2) 0.0409(12) Uani 0.520(2) 1 d DG . P A 1
C10S C 0.4754(2) 0.3670(3) 0.4045(2) 0.0310(10) Uani 0.520(2) 1 d DG . P A 1
C11S C 0.5354(2) 0.3738(3) 0.4026(2) 0.0477(13) Uani 0.520(2) 1 d G . P A 1
H11B H 0.556543 0.442336 0.408781 0.057 Uiso 0.520(2) 1 calc R U P A 1
C12S C 0.56459(17) 0.2802(4) 0.3918(2) 0.0415(13) Uani 0.520(2) 1 d G . P A 1
H12B H 0.605608 0.284893 0.390591 0.050 Uiso 0.520(2) 1 calc R U P A 1
C13S C 0.5337(2) 0.1799(3) 0.3828(2) 0.0399(14) Uani 0.520(2) 1 d G . P A 1
H13B H 0.553645 0.116010 0.375457 0.048 Uiso 0.520(2) 1 calc R U P A 1
C14S C 0.4737(2) 0.1731(3) 0.3847(2) 0.0317(10) Uani 0.520(2) 1 d G . P A 1
H14A H 0.452618 0.104568 0.378511 0.038 Uiso 0.520(2) 1 calc R U P A 1
C15S C 0.3803(3) 0.2609(7) 0.3981(3) 0.0406(12) Uani 0.520(2) 1 d D . P A 1
H15B H 0.381037 0.288651 0.436626 0.061 Uiso 0.520(2) 1 calc R U P A 1
H15C H 0.365891 0.184603 0.393216 0.061 Uiso 0.520(2) 1 calc R U P A 1
H15D H 0.351792 0.305783 0.366125 0.061 Uiso 0.520(2) 1 calc R U P A 1
C16S C 0.4401(4) 0.4644(7) 0.4120(4) 0.0514(16) Uani 0.520(2) 1 d D . P A 1
H16B H 0.464477 0.530866 0.412490 0.077 Uiso 0.520(2) 1 calc R U P A 1
H16C H 0.432513 0.458440 0.449515 0.077 Uiso 0.520(2) 1 calc R U P A 1
H16D H 0.400108 0.468369 0.378821 0.077 Uiso 0.520(2) 1 calc R U P A 1
C9Q C 0.4494(4) 0.3137(6) 0.3955(5) 0.0409(12) Uani 0.303(3) 1 d DG . P A 2
C10Q C 0.5084(4) 0.3215(7) 0.3914(4) 0.0310(10) Uani 0.303(3) 1 d DG . P A 2
C11Q C 0.5436(3) 0.4165(8) 0.4100(4) 0.0477(13) Uani 0.303(3) 1 d G . P A 2
H11C H 0.583948 0.421823 0.407202 0.057 Uiso 0.303(3) 1 calc R U P A 2
C12Q C 0.5198(4) 0.5036(6) 0.4328(5) 0.0415(13) Uani 0.303(3) 1 d G . P A 2
H12C H 0.543815 0.568443 0.445510 0.050 Uiso 0.303(3) 1 calc R U P A 2
C13Q C 0.4608(4) 0.4957(6) 0.4369(4) 0.0399(14) Uani 0.303(3) 1 d G . P A 2
H13C H 0.444475 0.555240 0.452461 0.048 Uiso 0.303(3) 1 calc R U P A 2
C14Q C 0.4256(3) 0.4008(8) 0.4183(5) 0.0317(10) Uani 0.303(3) 1 d G . P A 2
H14B H 0.385266 0.395416 0.421103 0.038 Uiso 0.303(3) 1 calc R U P A 2
C15Q C 0.4087(6) 0.2123(10) 0.3777(7) 0.0406(12) Uani 0.303(3) 1 d D . P A 2
H15E H 0.432860 0.147653 0.396953 0.061 Uiso 0.303(3) 1 calc R U P A 2
H15F H 0.394348 0.203313 0.334406 0.061 Uiso 0.303(3) 1 calc R U P A 2
H15G H 0.372431 0.220360 0.390180 0.061 Uiso 0.303(3) 1 calc R U P A 2
C16Q C 0.5434(7) 0.2451(12) 0.3665(6) 0.0514(16) Uani 0.303(3) 1 d D . P A 2
H16E H 0.580901 0.281752 0.364807 0.077 Uiso 0.303(3) 1 calc R U P A 2
H16F H 0.516764 0.223090 0.326298 0.077 Uiso 0.303(3) 1 calc R U P A 2
H16G H 0.555597 0.179964 0.391878 0.077 Uiso 0.303(3) 1 calc R U P A 2
C9' C 0.4970(7) 0.2859(10) 0.3902(8) 0.0409(12) Uani 0.178(3) 1 d DG . P A 3
C10' C 0.4393(6) 0.3117(12) 0.3940(9) 0.0310(10) Uani 0.178(3) 1 d DG . P A 3
C11' C 0.4283(6) 0.4167(13) 0.4108(10) 0.0477(13) Uani 0.178(3) 1 d G . P A 3
H11D H 0.388898 0.434285 0.413381 0.057 Uiso 0.178(3) 1 calc R U P A 3
C12' C 0.4750(8) 0.4958(10) 0.4237(9) 0.0415(13) Uani 0.178(3) 1 d G . P A 3
H12D H 0.467507 0.567483 0.435150 0.050 Uiso 0.178(3) 1 calc R U P A 3
C13' C 0.5327(7) 0.4700(11) 0.4199(8) 0.0399(14) Uani 0.178(3) 1 d G . P A 3
H13D H 0.564646 0.524051 0.428695 0.048 Uiso 0.178(3) 1 calc R U P A 3
C14' C 0.5437(5) 0.3651(13) 0.4031(8) 0.0317(10) Uani 0.178(3) 1 d G . P A 3
H14C H 0.583176 0.347420 0.400472 0.038 Uiso 0.178(3) 1 calc R U P A 3
C15' C 0.5130(11) 0.1844(15) 0.3648(11) 0.0406(12) Uani 0.178(3) 1 d D . P A 3
H15H H 0.487401 0.179512 0.322506 0.061 Uiso 0.178(3) 1 calc R U P A 3
H15I H 0.504960 0.120557 0.385830 0.061 Uiso 0.178(3) 1 calc R U P A 3
H15J H 0.557349 0.185992 0.369325 0.061 Uiso 0.178(3) 1 calc R U P A 3
C16' C 0.3905(11) 0.2224(18) 0.3792(17) 0.0514(16) Uani 0.178(3) 1 d D . P A 3
H16H H 0.356046 0.244977 0.391951 0.077 Uiso 0.178(3) 1 calc R U P A 3
H16I H 0.409237 0.154738 0.399863 0.077 Uiso 0.178(3) 1 calc R U P A 3
H16J H 0.374596 0.209558 0.336169 0.077 Uiso 0.178(3) 1 calc R U P A 3

loop_
_atom_site_aniso_label
_atom_site_aniso_U_11
_atom_site_aniso_U_22
_atom_site_aniso_U_33
_atom_site_aniso_U_23
_atom_site_aniso_U_13
_atom_site_aniso_U_12
Ge1 0.01610(18) 0.01657(15) 0.01892(16) -0.00235(13) 0.00638(13) -0.00245(13)
Ge2 0.01878(19) 0.01862(16) 0.02741(18) -0.00694(14) 0.01112(14) -0.00489(14)
N1 0.0124(13) 0.0159(12) 0.0193(13) -0.0023(10) 0.0054(10) -0.0016(10)
N2 0.0151(14) 0.0144(12) 0.0181(13) -0.0015(10) 0.0042(11) -0.0012(10)
Cl1 0.0228(4) 0.0154(3) 0.0243(4) -0.0005(3) 0.0021(3) -0.0060(3)
Cl2 0.0233(4) 0.0190(4) 0.0269(4) -0.0045(3) 0.0041(3) -0.0076(3)
C1 0.0096(15) 0.0146(13) 0.0206(15) -0.0024(12) 0.0075(12) -0.0005(11)
C2 0.0115(16) 0.0186(14) 0.0200(15) -0.0045(12) 0.0071(12) 0.0001(12)
C3 0.0169(17) 0.0164(14) 0.0176(15) 0.0020(12) 0.0056(13) -0.0004(12)
C4 0.0161(16) 0.0130(14) 0.0202(15) -0.0028(12) 0.0074(13) -0.0018(12)
C5 0.0181(17) 0.0174(14) 0.0134(14) -0.0029(12) 0.0055(12) -0.0004(12)
C6 0.0150(16) 0.0151(14) 0.0179(15) 0.0000(12) 0.0092(13) 0.0020(11)
C7 0.0170(17) 0.0138(14) 0.0161(15) -0.0017(12) 0.0023(12) -0.0021(12)
C8 0.0166(17) 0.0172(15) 0.0245(16) 0.0016(13) 0.0036(13) -0.0013(12)
C9 0.0193(18) 0.0223(16) 0.0266(17) 0.0043(13) 0.0067(14) 0.0010(13)
C10 0.025(2) 0.0312(18) 0.0362(19) 0.0037(15) 0.0133(16) 0.0038(15)
C11 0.019(2) 0.036(2) 0.065(3) 0.0038(19) 0.0167(19) 0.0006(16)
C12 0.019(2) 0.038(2) 0.066(3) -0.013(2) 0.0054(18) -0.0061(16)
C13 0.023(2) 0.0307(18) 0.043(2) -0.0127(16) 0.0063(16) -0.0022(15)
C14 0.0151(16) 0.0170(14) 0.0126(14) -0.0029(12) -0.0023(12) -0.0034(12)
C15 0.028(2) 0.0221(16) 0.0354(19) 0.0039(14) 0.0136(16) 0.0040(14)
C16 0.037(2) 0.0309(18) 0.0322(19) 0.0048(15) 0.0190(17) 0.0001(16)
C17 0.044(2) 0.0254(17) 0.0203(17) 0.0080(14) 0.0039(16) -0.0034(16)
C18 0.043(2) 0.0224(17) 0.0284(18) 0.0069(14) 0.0059(17) 0.0099(15)
C19 0.029(2) 0.0243(17) 0.0225(16) -0.0009(13) 0.0073(15) 0.0047(14)
C20 0.0195(17) 0.0129(14) 0.0174(15) -0.0006(12) 0.0077(13) 0.0007(12)
C21 0.0161(16) 0.0195(14) 0.0132(14) -0.0022(12) 0.0045(12) -0.0005(12)
C22 0.0265(19) 0.0202(15) 0.0219(16) 0.0028(13) 0.0116(14) 0.0037(13)
C23 0.0226(18) 0.0332(18) 0.0251(17) 0.0005(14) 0.0122(14) 0.0064(14)
C24 0.0232(19) 0.0383(19) 0.0200(16) -0.0012(14) 0.0113(14) -0.0032(15)
C25 0.0285(19) 0.0228(16) 0.0222(16) -0.0008(13) 0.0138(14) -0.0065(14)
C26 0.0240(18) 0.0183(15) 0.0160(15) 0.0009(12) 0.0073(13) 0.0017(13)
C27 0.0192(17) 0.0146(14) 0.0171(15) 0.0043(12) 0.0068(13) -0.0006(12)
C28 0.0210(18) 0.0208(15) 0.0207(15) 0.0010(13) 0.0100(13) -0.0006(13)
C29 0.0166(18) 0.0342(18) 0.0305(18) 0.0083(15) 0.0086(14) 0.0038(14)
C30 0.0209(18) 0.0376(19) 0.0193(16) 0.0056(14) 0.0034(14) -0.0053(15)
C31 0.032(2) 0.0322(17) 0.0144(15) -0.0010(13) 0.0074(15) -0.0054(15)
C32 0.0244(18) 0.0197(15) 0.0203(16) 0.0021(13) 0.0101(14) 0.0024(13)
C33 0.0120(16) 0.0154(14) 0.0175(15) -0.0024(12) 0.0064(12) 0.0002(11)
C34 0.0128(16) 0.0176(14) 0.0176(15) -0.0015(12) 0.0068(12) -0.0008(12)
C35 0.0202(17) 0.0144(14) 0.0195(15) -0.0007(12) 0.0095(13) -0.0018(12)
C36 0.0140(16) 0.0166(14) 0.0211(15) -0.0034(12) 0.0047(13) -0.0027(12)
C37 0.0143(16) 0.0217(15) 0.0158(15) -0.0022(12) 0.0031(12) 0.0008(12)
C38 0.0147(16) 0.0171(14) 0.0188(15) -0.0016(12) 0.0068(13) -0.0005(12)
C39 0.0182(17) 0.0160(14) 0.0136(14) -0.0017(11) 0.0047(12) -0.0008(12)
C40 0.0162(16) 0.0135(14) 0.0142(14) 0.0033(11) 0.0035(12) -0.0001(12)
C41 0.0256(19) 0.0181(15) 0.0190(15) -0.0012(13) 0.0096(14) 0.0019(13)
C42 0.0191(18) 0.0226(16) 0.0236(16) -0.0011(13) 0.0046(14) -0.0016(13)
C43 0.0151(17) 0.0265(17) 0.0277(17) 0.0044(14) 0.0094(14) 0.0026(13)
C44 0.0235(19) 0.0239(16) 0.0182(15) 0.0010(13) 0.0080(14) 0.0046(13)
C45 0.0202(18) 0.0181(14) 0.0165(15) -0.0007(12) 0.0024(13) 0.0006(12)
C46 0.0251(18) 0.0225(16) 0.0143(14) -0.0043(13) 0.0054(13) -0.0091(13)
C47 0.036(2) 0.0200(16) 0.0213(16) -0.0007(13) 0.0058(15) -0.0054(14)
C48 0.052(3) 0.0229(18) 0.0268(18) 0.0038(15) 0.0024(18) -0.0101(17)
C49 0.060(3) 0.040(2) 0.0246(19) 0.0059(16) 0.0083(19) -0.027(2)
C50 0.046(3) 0.058(3) 0.0238(18) -0.0031(18) 0.0182(17) -0.022(2)
C51 0.028(2) 0.0380(19) 0.0203(16) 0.0008(14) 0.0070(15) -0.0066(15)
C52 0.0214(17) 0.0147(14) 0.0166(15) -0.0018(12) 0.0045(13) -0.0023(12)
C53 0.0195(17) 0.0254(16) 0.0129(14) 0.0001(12) 0.0027(13) -0.0056(13)
C54 0.034(2) 0.0306(18) 0.0254(17) 0.0052(14) 0.0077(16) -0.0067(15)
C55 0.040(2) 0.053(2) 0.0293(19) 0.0004(17) 0.0150(18) -0.022(2)
C56 0.025(2) 0.069(3) 0.0250(18) -0.0070(18) 0.0123(16) -0.0151(19)
C57 0.025(2) 0.055(2) 0.0221(18) -0.0026(16) 0.0097(15) 0.0022(17)
C58 0.0234(19) 0.0304(17) 0.0183(16) -0.0011(13) 0.0071(14) -0.0034(14)
C59 0.0203(16) 0.0166(16) 0.0184(13) 0.0039(12) 0.0047(12) -0.0038(12)
C60 0.0233(19) 0.015(4) 0.0167(15) 0.0060(19) 0.0041(12) 0.000(2)
C61 0.030(2) 0.033(5) 0.0193(15) 0.005(2) 0.0005(13) 0.002(3)
C62 0.0267(19) 0.036(3) 0.0265(17) 0.0017(16) -0.0015(14) 0.0015(18)
C63 0.0185(19) 0.025(3) 0.0298(18) 0.005(2) 0.0047(15) -0.006(2)
C64 0.0192(19) 0.014(3) 0.0274(16) 0.004(2) 0.0063(13) -0.0057(18)
C59' 0.0203(16) 0.0166(16) 0.0184(13) 0.0039(12) 0.0047(12) -0.0038(12)
C60' 0.0233(19) 0.015(4) 0.0167(15) 0.0060(19) 0.0041(12) 0.000(2)
C61' 0.030(2) 0.033(5) 0.0193(15) 0.005(2) 0.0005(13) 0.002(3)
C62' 0.0267(19) 0.036(3) 0.0265(17) 0.0017(16) -0.0015(14) 0.0015(18)
C63' 0.0185(19) 0.025(3) 0.0298(18) 0.005(2) 0.0047(15) -0.006(2)
C64' 0.0192(19) 0.014(3) 0.0274(16) 0.004(2) 0.0063(13) -0.0057(18)
C59" 0.0203(16) 0.0166(16) 0.0184(13) 0.0039(12) 0.0047(12) -0.0038(12)
C60" 0.0233(19) 0.015(4) 0.0167(15) 0.0060(19) 0.0041(12) 0.000(2)
C61" 0.030(2) 0.033(5) 0.0193(15) 0.005(2) 0.0005(13) 0.002(3)
C62" 0.0267(19) 0.036(3) 0.0265(17) 0.0017(16) -0.0015(14) 0.0015(18)
C63" 0.0185(19) 0.025(3) 0.0298(18) 0.005(2) 0.0047(15) -0.006(2)
C64" 0.0192(19) 0.014(3) 0.0274(16) 0.004(2) 0.0063(13) -0.0057(18)
C1S 0.031(2) 0.0271(17) 0.0281(18) 0.0035(14) 0.0185(16) -0.0051(15)
C6S 0.032(2) 0.039(2) 0.0294(18) 0.0109(16) 0.0137(16) -0.0001(16)
C5S 0.046(2) 0.0265(18) 0.044(2) 0.0078(16) 0.030(2) 0.0068(17)
C4S 0.047(3) 0.0326(19) 0.034(2) -0.0048(16) 0.0228(19) -0.0064(17)
C3S 0.035(2) 0.036(2) 0.0291(18) 0.0027(15) 0.0126(16) -0.0058(16)
C2S 0.028(2) 0.0272(17) 0.0290(18) 0.0038(14) 0.0165(15) -0.0031(14)
C7S 0.041(2) 0.036(2) 0.0326(19) -0.0031(16) 0.0153(17) -0.0113(17)
C8S 0.034(2) 0.033(2) 0.054(2) 0.0038(18) 0.0167(19) 0.0027(17)
C9S 0.0270(19) 0.058(2) 0.037(3) 0.006(2) 0.010(2) 0.0039(15)
C10S 0.0245(19) 0.053(2) 0.011(2) 0.016(2) 0.0004(18) 0.0096(14)
C11S 0.034(2) 0.056(2) 0.055(3) 0.003(2) 0.018(2) 0.0021(17)
C12S 0.029(2) 0.052(2) 0.041(3) 0.005(2) 0.010(2) 0.0023(17)
C13S 0.029(2) 0.053(2) 0.035(4) -0.003(2) 0.008(2) -0.0002(17)
C14S 0.029(2) 0.050(2) 0.013(2) 0.0089(18) 0.0039(19) 0.0014(15)
C15S 0.024(2) 0.061(3) 0.033(3) 0.007(2) 0.006(3) 0.0044(19)
C16S 0.036(3) 0.059(3) 0.060(5) -0.001(3) 0.019(3) 0.005(2)
C9Q 0.0270(19) 0.058(2) 0.037(3) 0.006(2) 0.010(2) 0.0039(15)
C10Q 0.0245(19) 0.053(2) 0.011(2) 0.016(2) 0.0004(18) 0.0096(14)
C11Q 0.034(2) 0.056(2) 0.055(3) 0.003(2) 0.018(2) 0.0021(17)
C12Q 0.029(2) 0.052(2) 0.041(3) 0.005(2) 0.010(2) 0.0023(17)
C13Q 0.029(2) 0.053(2) 0.035(4) -0.003(2) 0.008(2) -0.0002(17)
C14Q 0.029(2) 0.050(2) 0.013(2) 0.0089(18) 0.0039(19) 0.0014(15)
C15Q 0.024(2) 0.061(3) 0.033(3) 0.007(2) 0.006(3) 0.0044(19)
C16Q 0.036(3) 0.059(3) 0.060(5) -0.001(3) 0.019(3) 0.005(2)
C9' 0.0270(19) 0.058(2) 0.037(3) 0.006(2) 0.010(2) 0.0039(15)
C10' 0.0245(19) 0.053(2) 0.011(2) 0.016(2) 0.0004(18) 0.0096(14)
C11' 0.034(2) 0.056(2) 0.055(3) 0.003(2) 0.018(2) 0.0021(17)
C12' 0.029(2) 0.052(2) 0.041(3) 0.005(2) 0.010(2) 0.0023(17)
C13' 0.029(2) 0.053(2) 0.035(4) -0.003(2) 0.008(2) -0.0002(17)
C14' 0.029(2) 0.050(2) 0.013(2) 0.0089(18) 0.0039(19) 0.0014(15)
C15' 0.024(2) 0.061(3) 0.033(3) 0.007(2) 0.006(3) 0.0044(19)
C16' 0.036(3) 0.059(3) 0.060(5) -0.001(3) 0.019(3) 0.005(2)

loop_
_atom_type_symbol
_atom_type_description
_atom_type_scat_dispersion_real
_atom_type_scat_dispersion_imag
_atom_type_scat_source
C C 0.0033 0.0016 'International Tables Vol C Tables 4.2.6.8 and 6.1.1.4'
H H 0.0000 0.0000 'International Tables Vol C Tables 4.2.6.8 and 6.1.1.4'
N N 0.0061 0.0033 'International Tables Vol C Tables 4.2.6.8 and 6.1.1.4'
Cl Cl 0.1484 0.1585 'International Tables Vol C Tables 4.2.6.8 and 6.1.1.4'
Ge Ge 0.1547 1.8001 'International Tables Vol C Tables 4.2.6.8 and 6.1.1.4'

loop_
_geom_angle_atom_site_label_1
_geom_angle_atom_site_label_2
_geom_angle_atom_site_label_3
_geom_angle
_geom_angle_site_symmetry_1
_geom_angle_site_symmetry_3
_geom_angle_publ_flag
N2 Ge1 N1 81.10(10) . . ?
N2 Ge1 Ge2 40.45(7) . . ?
N1 Ge1 Ge2 40.65(7) . . ?
N2 Ge2 N1 81.28(10) . . ?
N2 Ge2 Ge1 40.52(7) . . ?
N1 Ge2 Ge1 40.76(7) . . ?
C1 N1 Ge2 131.28(18) . . ?
C1 N1 Ge1 128.78(18) . . ?
Ge2 N1 Ge1 98.58(10) . . ?
C33 N2 Ge2 128.03(19) . . ?
C33 N2 Ge1 132.39(19) . . ?
Ge2 N2 Ge1 99.03(10) . . ?
N1 C1 C6 120.5(2) . . ?
N1 C1 C2 120.2(2) . . ?
C6 C1 C2 119.3(2) . . ?
C3 C2 C1 120.2(3) . . ?
C3 C2 C7 121.6(2) . . ?
C1 C2 C7 118.0(2) . . ?
C4 C3 C2 119.4(3) . . ?
C5 C4 C3 121.3(3) . . ?
C5 C4 Cl1 118.9(2) . . ?
C3 C4 Cl1 119.8(2) . . ?
C4 C5 C6 120.5(3) . . ?
C5 C6 C1 119.2(2) . . ?
C5 C6 C20 121.8(2) . . ?
C1 C6 C20 119.0(2) . . ?
C14 C7 C8 113.2(2) . . ?
C14 C7 C2 113.9(2) . . ?
C8 C7 C2 109.9(2) . . ?
C9 C8 C13 118.1(3) . . ?
C9 C8 C7 122.0(3) . . ?
C13 C8 C7 119.9(3) . . ?
C10 C9 C8 120.6(3) . . ?
C11 C10 C9 120.5(3) . . ?
C10 C11 C12 119.5(3) . . ?
C11 C12 C13 120.1(3) . . ?
C12 C13 C8 121.1(3) . . ?
C15 C14 C19 117.5(3) . . ?
C15 C14 C7 119.8(3) . . ?
C19 C14 C7 122.7(3) . . ?
C16 C15 C14 121.4(3) . . ?
C17 C16 C15 120.5(3) . . ?
C16 C17 C18 119.1(3) . . ?
C17 C18 C19 120.7(3) . . ?
C18 C19 C14 120.9(3) . . ?
C27 C20 C6 111.8(2) . . ?
C27 C20 C21 112.9(2) . . ?
C6 C20 C21 112.8(2) . . ?
C22 C21 C26 118.2(3) . . ?
C22 C21 C20 122.9(3) . . ?
C26 C21 C20 118.8(2) . . ?
C21 C22 C23 120.9(3) . . ?
C24 C23 C22 120.4(3) . . ?
C23 C24 C25 119.2(3) . . ?
C24 C25 C26 120.4(3) . . ?
C25 C26 C21 120.7(3) . . ?
C28 C27 C32 118.6(3) . . ?
C28 C27 C20 119.9(3) . . ?
C32 C27 C20 121.4(3) . . ?
C29 C28 C27 120.6(3) . . ?
C30 C29 C28 120.1(3) . . ?
C31 C30 C29 119.9(3) . . ?
C30 C31 C32 119.9(3) . . ?
C31 C32 C27 120.9(3) . . ?
N2 C33 C34 120.7(2) . . ?
N2 C33 C38 120.2(2) . . ?
C34 C33 C38 119.1(2) . . ?
C35 C34 C33 120.1(3) . . ?
C35 C34 C39 121.9(2) . . ?
C33 C34 C39 117.7(2) . . ?
C34 C35 C36 119.5(3) . . ?
C37 C36 C35 121.6(3) . . ?
C37 C36 Cl2 119.6(2) . . ?
C35 C36 Cl2 118.9(2) . . ?
C36 C37 C38 119.7(3) . . ?
C37 C38 C33 119.8(2) . . ?
C37 C38 C52 122.2(2) . . ?
C33 C38 C52 117.9(2) . . ?
C34 C39 C46 113.8(2) . . ?
C34 C39 C40 109.0(2) . . ?
C46 C39 C40 112.9(2) . . ?
C45 C40 C41 117.9(3) . . ?
C45 C40 C39 122.1(3) . . ?
C41 C40 C39 120.0(2) . . ?
C42 C41 C40 121.4(3) . . ?
C43 C42 C41 119.8(3) . . ?
C44 C43 C42 119.2(3) . . ?
C45 C44 C43 120.7(3) . . ?
C44 C45 C40 121.0(3) . . ?
C47 C46 C51 118.6(3) . . ?
C47 C46 C39 122.2(3) . . ?
C51 C46 C39 119.1(3) . . ?
C48 C47 C46 120.5(3) . . ?
C49 C48 C47 120.7(3) . . ?
C48 C49 C50 119.9(3) . . ?
C49 C50 C51 119.8(3) . . ?
C46 C51 C50 120.4(3) . . ?
C53 C52 C38 111.6(2) . . ?
C53 C52 C59 111.3(4) . . ?
C38 C52 C59 115.4(4) . . ?
C53 C52 C59" 109.6(13) . . ?
C38 C52 C59" 116.1(13) . . ?
C53 C52 C59' 114.5(7) . . ?
C38 C52 C59' 111.3(8) . . ?
C58 C53 C54 118.2(3) . . ?
C58 C53 C52 122.5(3) . . ?
C54 C53 C52 119.3(3) . . ?
C55 C54 C53 120.0(3) . . ?
C56 C55 C54 120.9(3) . . ?
C57 C56 C55 119.4(3) . . ?
C56 C57 C58 120.5(3) . . ?
C53 C58 C57 121.0(3) . . ?
C60 C59 C64 120.0 . . ?
C60 C59 C52 123.1(5) . . ?
C64 C59 C52 116.9(5) . . ?
C59 C60 C61 120.0 . . ?
C62 C61 C60 120.0 . . ?
C61 C62 C63 120.0 . . ?
C64 C63 C62 120.0 . . ?
C63 C64 C59 120.0 . . ?
C60' C59' C64' 120.0 . . ?
C60' C59' C52 115.5(10) . . ?
C64' C59' C52 124.3(10) . . ?
C61' C60' C59' 120.0 . . ?
C60' C61' C62' 120.0 . . ?
C63' C62' C61' 120.0 . . ?
C64' C63' C62' 120.0 . . ?
C63' C64' C59' 120.0 . . ?
C60" C59" C64" 120.0 . . ?
C60" C59" C52 126(2) . . ?
C64" C59" C52 114(2) . . ?
C61" C60" C59" 120.0 . . ?
C62" C61" C60" 120.0 . . ?
C61" C62" C63" 120.0 . . ?
C62" C63" C64" 120.0 . . ?
C63" C64" C59" 120.0 . . ?
C2S C1S C6S 118.8(3) . . ?
C2S C1S C7S 121.1(3) . . ?
C6S C1S C7S 120.2(3) . . ?
C5S C6S C1S 121.5(3) . . ?
C4S C5S C6S 119.2(3) . . ?
C5S C4S C3S 119.8(3) . . ?
C4S C3S C2S 121.1(3) . . ?
C3S C2S C1S 119.5(3) . . ?
C3S C2S C8S 119.8(3) . . ?
C1S C2S C8S 120.7(3) . . ?
C10S C9S C14S 120.0 . . ?
C10S C9S C15S 119.2(4) . . ?
C14S C9S C15S 120.8(4) . . ?
C11S C10S C9S 120.0 . . ?
C11S C10S C16S 122.8(5) . . ?
C9S C10S C16S 117.1(5) . . ?
C10S C11S C12S 120.0 . . ?
C13S C12S C11S 120.0 . . ?
C12S C13S C14S 120.0 . . ?
C13S C14S C9S 120.0 . . ?
C10Q C9Q C14Q 120.0 . . ?
C10Q C9Q C15Q 123.5(8) . . ?
C14Q C9Q C15Q 116.5(8) . . ?
C11Q C10Q C9Q 120.0 . . ?
C11Q C10Q C16Q 108.7(9) . . ?
C9Q C10Q C16Q 131.2(9) . . ?
C10Q C11Q C12Q 120.0 . . ?
C13Q C12Q C11Q 120.0 . . ?
C12Q C13Q C14Q 120.0 . . ?
C13Q C14Q C9Q 120.0 . . ?
C10' C9' C14' 120.0 . . ?
C10' C9' C15' 126.4(13) . . ?
C14' C9' C15' 113.0(13) . . ?
C9' C10' C11' 120.0 . . ?
C9' C10' C16' 117.5(14) . . ?
C11' C10' C16' 122.5(14) . . ?
C12' C11' C10' 120.0 . . ?
C13' C12' C11' 120.0 . . ?
C14' C13' C12' 120.0 . . ?
C13' C14' C9' 120.0 . . ?

loop_
_geom_bond_atom_site_label_1
_geom_bond_atom_site_label_2
_geom_bond_distance
_geom_bond_site_symmetry_2
_geom_bond_publ_flag
Ge1 N2 1.883(2) . ?
Ge1 N1 1.890(2) . ?
Ge1 Ge2 2.8620(5) . ?
Ge2 N2 1.880(2) . ?
Ge2 N1 1.886(2) . ?
N1 C1 1.406(3) . ?
N2 C33 1.400(3) . ?
Cl1 C4 1.744(3) . ?
Cl2 C36 1.745(3) . ?
C1 C6 1.412(4) . ?
C1 C2 1.416(4) . ?
C2 C3 1.387(4) . ?
C2 C7 1.529(4) . ?
C3 C4 1.385(4) . ?
C4 C5 1.381(4) . ?
C5 C6 1.388(4) . ?
C6 C20 1.528(4) . ?
C7 C14 1.515(4) . ?
C7 C8 1.526(4) . ?
C8 C9 1.391(4) . ?
C8 C13 1.393(4) . ?
C9 C10 1.391(4) . ?
C10 C11 1.377(5) . ?
C11 C12 1.383(5) . ?
C12 C13 1.384(5) . ?
C14 C15 1.389(4) . ?
C14 C19 1.389(4) . ?
C15 C16 1.380(4) . ?
C16 C17 1.375(4) . ?
C17 C18 1.375(5) . ?
C18 C19 1.388(4) . ?
C20 C27 1.523(4) . ?
C20 C21 1.531(4) . ?
C21 C22 1.380(4) . ?
C21 C26 1.397(4) . ?
C22 C23 1.392(4) . ?
C23 C24 1.379(4) . ?
C24 C25 1.381(4) . ?
C25 C26 1.388(4) . ?
C27 C28 1.390(4) . ?
C27 C32 1.390(4) . ?
C28 C29 1.388(4) . ?
C29 C30 1.384(4) . ?
C30 C31 1.380(4) . ?
C31 C32 1.386(4) . ?
C33 C34 1.410(4) . ?
C33 C38 1.412(4) . ?
C34 C35 1.384(4) . ?
C34 C39 1.528(4) . ?
C35 C36 1.387(4) . ?
C36 C37 1.377(4) . ?
C37 C38 1.392(4) . ?
C38 C52 1.531(4) . ?
C39 C46 1.528(4) . ?
C39 C40 1.532(4) . ?
C40 C45 1.392(4) . ?
C40 C41 1.392(4) . ?
C41 C42 1.387(4) . ?
C42 C43 1.387(4) . ?
C43 C44 1.386(4) . ?
C44 C45 1.378(4) . ?
C46 C47 1.388(4) . ?
C46 C51 1.390(4) . ?
C47 C48 1.387(4) . ?
C48 C49 1.363(5) . ?
C49 C50 1.385(5) . ?
C50 C51 1.395(4) . ?
C52 C53 1.531(4) . ?
C52 C59 1.532(4) . ?
C52 C59" 1.533(5) . ?
C52 C59' 1.533(5) . ?
C53 C58 1.387(4) . ?
C53 C54 1.397(4) . ?
C54 C55 1.393(5) . ?
C55 C56 1.375(5) . ?
C56 C57 1.370(5) . ?
C57 C58 1.389(4) . ?
C59 C60 1.3900 . ?
C59 C64 1.3900 . ?
C60 C61 1.3900 . ?
C61 C62 1.3900 . ?
C62 C63 1.3900 . ?
C63 C64 1.3900 . ?
C59' C60' 1.3900 . ?
C59' C64' 1.3900 . ?
C60' C61' 1.3900 . ?
C61' C62' 1.3900 . ?
C62' C63' 1.3900 . ?
C63' C64' 1.3900 . ?
C59" C60" 1.3900 . ?
C59" C64" 1.3900 . ?
C60" C61" 1.3900 . ?
C61" C62" 1.3900 . ?
C62" C63" 1.3900 . ?
C63" C64" 1.3900 . ?
C1S C2S 1.391(5) . ?
C1S C6S 1.392(5) . ?
C1S C7S 1.508(4) . ?
C6S C5S 1.387(5) . ?
C5S C4S 1.379(5) . ?
C4S C3S 1.382(5) . ?
C3S C2S 1.389(4) . ?
C2S C8S 1.500(4) . ?
C9S C10S 1.3900 . ?
C9S C14S 1.3900 . ?
C9S C15S 1.494(6) . ?
C10S C11S 1.3900 . ?
C10S C16S 1.482(7) . ?
C11S C12S 1.3900 . ?
C12S C13S 1.3900 . ?
C13S C14S 1.3900 . ?
C9Q C10Q 1.3900 . ?
C9Q C14Q 1.3900 . ?
C9Q C15Q 1.516(9) . ?
C10Q C11Q 1.3900 . ?
C10Q C16Q 1.483(9) . ?
C11Q C12Q 1.3900 . ?
C12Q C13Q 1.3900 . ?
C13Q C14Q 1.3900 . ?
C9' C10' 1.3900 . ?
C9' C14' 1.3900 . ?
C9' C15' 1.480(11) . ?
C10' C11' 1.3900 . ?
C10' C16' 1.509(11) . ?
C11' C12' 1.3900 . ?
C12' C13' 1.3900 . ?
C13' C14' 1.3900 . ?
